data_7011199
loop_
_publ_author_name
'Liu, Guang'
'Zhang, Shi-Wei'
'Tang, You-Qi'

_publ_section_title
;
 Synthesis and characterization of a novel ring-like decamolybdate
;
_journal_issue 9
_journal_name_full 'Journal of the Chemical Society, Dalton Transactions'
_journal_page_first 2036
_journal_paper_doi 10.1039/b108997h
_journal_year 2002
_chemical_formula_moiety 'C8 H72 Mo10 O66 Y2'
_chemical_formula_sum 'C8 H72 Mo10 O66 Y2'
_chemical_formula_weight 2361.88
_space_group_IT_number 14
_symmetry_cell_setting monoclinic
_symmetry_Int_Tables_number 14
_symmetry_space_group_name_Hall '-P 2ybc'
_symmetry_space_group_name_H-M 'P 1 21/c 1'
_cell_angle_alpha 90.00
_cell_angle_beta 114.79(3)
_cell_angle_gamma 90.00
_cell_formula_units_Z 2
_cell_length_a 10.950(2)
_cell_length_b 22.531(5)
_cell_length_c 13.043(3)
_cell_measurement_reflns_used 17901
_cell_measurement_temperature 173
_cell_measurement_theta_max 27.5
_cell_measurement_theta_min 2.2
_cell_volume 2921.4(13)
_computing_cell_refinement 'MSC/AFC Diffractometer Control'
_computing_data_collection 'MSC/AFC Diffractometer Control'
_computing_data_reduction 'teXsan for Windows version 1.06 (MSC, 1997-1999)'
_computing_publication_material 'teXsan for Windows version 1.06 (MSC, 1997-1999)'
_computing_structure_refinement 'SHELXL-97 (Sheldrick, 1997)'
_computing_structure_solution 'SHELXS-97 (Sheldrick, 1990)'
_diffrn_ambient_temperature 173.2
_diffrn_measured_fraction_theta_full 0.960
_diffrn_measured_fraction_theta_max 0.960
_diffrn_measurement_device 'Rigaku RAXIS-RAPID'
_diffrn_orient_matrix_UB_11 -0.04355
_diffrn_orient_matrix_UB_12 0.03464
_diffrn_orient_matrix_UB_13 -0.05391
_diffrn_orient_matrix_UB_21 0.00297
_diffrn_orient_matrix_UB_22 -0.01738
_diffrn_orient_matrix_UB_23 -0.08249
_diffrn_orient_matrix_UB_31 -0.07229
_diffrn_orient_matrix_UB_32 -0.02163
_diffrn_orient_matrix_UB_33 -0.02019
_diffrn_radiation_detector 'Imaging Plate'
_diffrn_radiation_monochromator graphite
_diffrn_radiation_source 'Rigaku rotating anode'
_diffrn_radiation_type 'Mo K\a'
_diffrn_radiation_wavelength 0.7107
_diffrn_reflns_av_R_equivalents 0.0610
_diffrn_reflns_av_sigmaI/netI 0.1183
_diffrn_reflns_limit_h_max 16
_diffrn_reflns_limit_h_min 0
_diffrn_reflns_limit_k_max 29
_diffrn_reflns_limit_k_min -29
_diffrn_reflns_limit_l_max 12
_diffrn_reflns_limit_l_min -14
_diffrn_reflns_number 12088
_diffrn_reflns_reduction_process 'Lp corrections applied'
_diffrn_reflns_theta_full 27.49
_diffrn_reflns_theta_max 27.48
_diffrn_reflns_theta_min 0.90
_diffrn_standards_decay_% 0.00
_diffrn_standards_interval_count 0
_diffrn_standards_number 0
_exptl_absorpt_coefficient_mu 4.168
_exptl_absorpt_correction_T_max 1.258
_exptl_absorpt_correction_T_min 0.845
_exptl_crystal_colour red
_exptl_crystal_density_diffrn 2.685
_exptl_crystal_density_meas ?
_exptl_crystal_description needle
_exptl_crystal_F_000 2292
_exptl_crystal_size_max 0.10
_exptl_crystal_size_mid 0.05
_exptl_crystal_size_min 0.05
_refine_diff_density_max 3.756
_refine_diff_density_min -1.221
_refine_diff_density_rms 0.313
_refine_ls_extinction_coef 0.00006(12)
_refine_ls_extinction_expression Fc^*^=kFc[1+0.001xFc^2^\l^3^/sin(2\q)]^-1/4^
_refine_ls_extinction_method SHELXL
_refine_ls_goodness_of_fit_ref 0.956
_refine_ls_hydrogen_treatment mixed
_refine_ls_matrix_type full
_refine_ls_number_constraints 0
_refine_ls_number_parameters 388
_refine_ls_number_reflns 6587
_refine_ls_number_restraints 0
_refine_ls_restrained_S_all 0.956
_refine_ls_R_factor_all 0.1031
_refine_ls_R_factor_gt 0.0607
_refine_ls_shift/su_max 0.000
_refine_ls_shift/su_mean 0.000
_refine_ls_structure_factor_coef Fsqd
_refine_ls_weighting_details 'w=1/[\s^2^(Fo^2^)+(0.0809P)^2^+0.0000P] where P=(Fo^2^+2Fc^2^)/3'
_refine_ls_weighting_scheme calc
_refine_ls_wR_factor_gt 0.1377
_refine_ls_wR_factor_ref 0.1511
_reflns_number_gt 4254
_reflns_number_total 6587
_reflns_threshold_expression I>2.00\s(I)
_cod_data_source_file b108997h.txt
_cod_data_source_block Mo10Y2-2_
_cod_original_cell_volume 2921.4(11)
_cod_original_sg_symbol_H-M 'P 21/c'
_cod_database_code 7011199

loop_
_symmetry_equiv_pos_as_xyz
'x, y, z'
'-x, y+1/2, -z+1/2'
'-x, -y, -z'
'x, -y-1/2, z-1/2'

loop_
_atom_site_label
_atom_site_type_symbol
_atom_site_fract_x
_atom_site_fract_y
_atom_site_fract_z
_atom_site_U_iso_or_equiv
_atom_site_adp_type
_atom_site_occupancy
_atom_site_calc_flag
_atom_site_refinement_flags
_atom_site_disorder_assembly
_atom_site_disorder_group
Mo1 Mo 0.97396(7) 0.02535(4) 0.61546(7) 0.0142(2) Uani 1 d . . .
Mo2 Mo 0.76523(8) -0.11565(4) 0.26108(7) 0.0153(2) Uani 1 d . . .
Mo3 Mo 0.89888(8) 0.16647(4) 0.54986(7) 0.0150(2) Uani 1 d . . .
Mo4 Mo 0.63832(8) 0.01705(4) 0.22328(7) 0.0152(2) Uani 1 d . . .
Mo5 Mo 0.64379(8) 0.09197(4) 0.37452(7) 0.0145(2) Uani 1 d . . .
Y1 Y 1.15987(9) 0.13459(4) 0.41876(8) 0.0165(2) Uani 1 d . . .
O1 O 0.7344(6) -0.1792(3) 0.1805(6) 0.0201(15) Uani 1 d . . .
O2 O 0.7294(7) 0.1736(3) 0.4334(6) 0.0211(15) Uani 1 d . . .
O3 O 0.7779(6) 0.1418(3) 0.6508(6) 0.0223(16) Uani 1 d . . .
O4 O 0.7269(6) 0.0943(3) 0.2688(6) 0.0213(15) Uani 1 d . . .
O5 O 0.9213(6) 0.0152(3) 0.7192(6) 0.0211(15) Uani 1 d . . .
O6 O 1.1627(6) 0.0255(3) 0.6859(5) 0.0145(13) Uani 1 d . . .
O7 O 0.4846(6) 0.0340(3) 0.1240(6) 0.0213(16) Uani 1 d . . .
O8 O 0.6190(6) 0.0075(3) 0.3643(5) 0.0162(14) Uani 1 d . . .
O9 O 0.7555(6) -0.1384(3) 0.3861(6) 0.0214(16) Uani 1 d . . .
O10 O 0.4867(6) 0.1204(3) 0.3051(6) 0.0199(15) Uani 1 d . . .
O11 O 0.8435(6) 0.0749(3) 0.5082(5) 0.0158(14) Uani 1 d . . .
O12 O 0.9391(6) -0.0439(3) 0.5451(5) 0.0150(14) Uani 1 d . . .
O13 O 0.7250(6) 0.0173(3) 0.1040(6) 0.0205(15) Uani 1 d . . .
O14 O 0.6059(6) 0.0880(3) 0.5240(5) 0.0177(14) Uani 1 d . . .
O15 O 0.6104(6) -0.0728(3) 0.1945(6) 0.0189(15) Uani 1 d . . .
O16 O 0.9156(6) 0.2328(3) 0.6195(6) 0.0190(15) Uani 1 d . . .
O17 O 0.9666(6) -0.1181(3) 0.3282(6) 0.0197(15) Uani 1 d . . .
O18 O 1.0001(6) 0.1746(3) 0.4764(6) 0.0195(15) Uani 1 d . . .
O19 O 0.8063(6) -0.0748(3) 0.1159(6) 0.0198(15) Uani 1 d . . .
C1 C 0.6758(10) 0.1092(5) 0.6231(9) 0.022(2) Uani 1 d . . .
C2 C 0.6233(11) 0.0945(5) 0.7101(10) 0.031(3) Uani 1 d . . .
H2A H 0.5456 0.0694 0.6768 0.080 Uiso 1 calc R . .
H2B H 0.5991 0.1305 0.7365 0.080 Uiso 1 calc R . .
H2C H 0.6918 0.0742 0.7725 0.080 Uiso 1 calc R . .
C3 C 0.7804(9) -0.0235(5) 0.0733(8) 0.022(2) Uani 1 d . . .
C4 C 0.8284(11) -0.0079(5) -0.0162(9) 0.027(2) Uani 1 d . . .
H4A H 0.8682 -0.0422 -0.0334 0.080 Uiso 1 calc R . .
H4B H 0.8940 0.0233 0.0111 0.080 Uiso 1 calc R . .
H4C H 0.7535 0.0052 -0.0831 0.080 Uiso 1 calc R . .
OW1 O 1.1082(7) 0.2319(3) 0.3440(8) 0.036(2) Uani 1 d . . .
OW2 O 1.3619(7) 0.1896(3) 0.4880(6) 0.0272(17) Uani 1 d . . .
OW3 O 1.3287(6) 0.0623(3) 0.4604(6) 0.0195(15) Uani 1 d . . .
OW4 O 0.9595(7) 0.1177(3) 0.2583(6) 0.0218(16) Uani 1 d . . .
OW5 O 1.2189(7) 0.1349(4) 0.2641(6) 0.0284(18) Uani 1 d . . .
OW6 O 0.5310(7) 0.2514(3) 0.4181(6) 0.0250(17) Uani 1 d . . .
OW7 O 0.9777(8) 0.1453(4) 0.8773(7) 0.038(2) Uani 1 d . . .
OW8 O 1.5928(10) 0.1296(4) 0.9892(9) 0.059(3) Uani 1 d . . .
OW9 O 1.4755(12) 0.2440(4) 0.6895(7) 0.062(3) Uani 1 d . . .
OW10 O 1.1674(12) 0.2070(6) 0.0788(12) 0.088(4) Uani 1 d . . .
OW11 O 0.7251(13) 0.2715(5) 0.7174(11) 0.082(4) Uani 1 d . . .
OW12 O 0.8637(11) 0.1485(6) 1.0330(10) 0.068(3) Uani 1 d . . .
OW13 O 1.422(2) 0.3417(10) 0.5708(19) 0.064(6) Uiso 0.50 d P . .
OW14 O 1.330(3) 0.3469(11) 0.567(2) 0.072(7) Uiso 0.50 d P . .
OW15 O 0.993(3) 0.1600(16) 1.084(2) 0.256(17) Uani 1 d . . .

loop_
_atom_site_aniso_label
_atom_site_aniso_U_11
_atom_site_aniso_U_22
_atom_site_aniso_U_33
_atom_site_aniso_U_23
_atom_site_aniso_U_13
_atom_site_aniso_U_12
Mo1 0.0080(4) 0.0110(4) 0.0196(4) 0.0001(3) 0.0018(3) 0.0002(3)
Mo2 0.0087(4) 0.0125(4) 0.0201(4) -0.0023(3) 0.0017(3) -0.0011(3)
Mo3 0.0090(4) 0.0106(4) 0.0211(4) -0.0004(3) 0.0022(3) -0.0001(3)
Mo4 0.0088(4) 0.0128(4) 0.0195(4) -0.0007(3) 0.0014(3) -0.0005(3)
Mo5 0.0082(4) 0.0107(4) 0.0203(4) -0.0005(3) 0.0017(3) 0.0002(3)
Y1 0.0099(4) 0.0141(5) 0.0225(5) 0.0013(4) 0.0040(4) -0.0005(4)
O1 0.015(3) 0.013(4) 0.030(4) -0.008(3) 0.007(3) -0.002(3)
O2 0.021(3) 0.012(4) 0.029(4) 0.002(3) 0.009(3) 0.003(3)
O3 0.012(3) 0.017(4) 0.030(4) -0.005(3) 0.002(3) -0.007(3)
O4 0.012(3) 0.020(4) 0.028(4) -0.007(3) 0.004(3) 0.001(3)
O5 0.016(3) 0.014(4) 0.026(4) -0.002(3) 0.002(3) -0.003(3)
O6 0.012(3) 0.007(3) 0.019(3) -0.001(3) 0.002(3) -0.002(2)
O7 0.015(3) 0.024(4) 0.019(4) -0.006(3) 0.002(3) 0.002(3)
O8 0.013(3) 0.017(4) 0.018(3) 0.000(3) 0.006(3) -0.003(3)
O9 0.006(3) 0.020(4) 0.028(4) 0.006(3) -0.003(3) 0.003(3)
O10 0.010(3) 0.020(4) 0.025(4) -0.004(3) 0.002(3) 0.000(3)
O11 0.019(3) 0.006(3) 0.021(3) -0.002(3) 0.007(3) -0.001(3)
O12 0.007(3) 0.016(3) 0.016(3) 0.001(3) -0.001(3) 0.000(3)
O13 0.015(3) 0.016(4) 0.024(4) 0.003(3) 0.003(3) 0.002(3)
O14 0.010(3) 0.022(4) 0.019(3) -0.001(3) 0.004(3) -0.002(3)
O15 0.012(3) 0.016(4) 0.027(4) -0.004(3) 0.006(3) -0.003(3)
O16 0.013(3) 0.012(3) 0.026(4) -0.001(3) 0.001(3) 0.002(3)
O17 0.011(3) 0.016(4) 0.027(4) -0.001(3) 0.003(3) -0.001(3)
O18 0.009(3) 0.019(4) 0.025(4) 0.000(3) 0.002(3) 0.001(3)
O19 0.014(3) 0.023(4) 0.021(4) 0.001(3) 0.006(3) 0.002(3)
C1 0.018(5) 0.023(6) 0.027(5) -0.003(5) 0.012(5) 0.005(4)
C2 0.022(5) 0.036(7) 0.033(6) -0.003(5) 0.009(5) -0.006(5)
C3 0.012(4) 0.029(6) 0.019(5) -0.001(4) 0.002(4) -0.005(4)
C4 0.025(6) 0.032(7) 0.021(5) 0.005(5) 0.005(5) 0.003(5)
OW1 0.017(4) 0.021(4) 0.067(6) 0.018(4) 0.014(4) 0.003(3)
OW2 0.016(3) 0.032(4) 0.030(4) -0.005(3) 0.006(3) -0.011(3)
OW3 0.011(3) 0.017(4) 0.027(4) 0.005(3) 0.004(3) 0.003(3)
OW4 0.018(3) 0.018(4) 0.027(4) 0.003(3) 0.007(3) -0.001(3)
OW5 0.018(4) 0.048(5) 0.020(4) 0.012(4) 0.009(3) 0.002(3)
OW6 0.027(4) 0.018(4) 0.034(4) -0.001(3) 0.016(4) 0.003(3)
OW7 0.018(4) 0.046(6) 0.038(5) -0.009(4) 0.000(4) 0.010(4)
OW8 0.042(5) 0.041(6) 0.069(7) 0.016(5) 0.000(5) -0.009(5)
OW9 0.105(9) 0.039(6) 0.033(5) -0.008(4) 0.021(6) -0.038(6)
OW10 0.068(8) 0.080(9) 0.105(10) 0.022(8) 0.025(8) 0.021(7)
OW11 0.106(10) 0.054(7) 0.123(10) -0.049(7) 0.085(9) -0.046(7)
OW12 0.037(6) 0.084(9) 0.069(8) -0.001(6) 0.009(6) -0.005(6)
OW15 0.23(3) 0.43(5) 0.18(2) -0.04(3) 0.15(2) -0.11(3)

loop_
_atom_type_symbol
_atom_type_oxidation_number
_atom_type_number_in_cell
_atom_type_scat_dispersion_real
_atom_type_scat_dispersion_imag
_atom_type_scat_source
C 0 81 0.002 0.002
;International Tables for Crystallography
(1992, Vol. C, Table 6.1.1.2)
;
H 0 117 0.000 0.000
;International Tables for Crystallography
(1992, Vol. C, Table 6.1.1.2)
;
O 0 45 0.008 0.006
;International Tables for Crystallography
(1992, Vol. C, Table 6.1.1.2)
;
Mo 0 9 -1.825 0.688
;International Tables for Crystallography
(1992, Vol. C, Tables 4.2.6.8 and 6.1.1.1)
;
Y 0 9 -2.951 3.542
;International Tables for Crystallography
(1992, Vol. C, Table 6.1.1.2)
;

loop_
_geom_angle_atom_site_label_1
_geom_angle_atom_site_label_2
_geom_angle_atom_site_label_3
_geom_angle
_geom_angle_site_symmetry_1
_geom_angle_site_symmetry_3
_geom_angle_publ_flag
O5 Mo1 O12 103.0(3) . . ?
O5 Mo1 O6 106.5(3) . . ?
O12 Mo1 O6 102.1(3) . . ?
O5 Mo1 O11 105.4(3) . . ?
O12 Mo1 O11 101.9(3) . . ?
O6 Mo1 O11 134.2(3) . . ?
O5 Mo1 O17 90.7(3) . 3_756 ?
O12 Mo1 O17 166.3(3) . 3_756 ?
O6 Mo1 O17 74.2(2) . 3_756 ?
O11 Mo1 O17 73.4(3) . 3_756 ?
O1 Mo2 O9 104.5(3) . . ?
O1 Mo2 O15 104.1(3) . . ?
O9 Mo2 O15 101.0(3) . . ?
O1 Mo2 O17 98.1(3) . . ?
O9 Mo2 O17 94.0(3) . . ?
O15 Mo2 O17 148.9(3) . . ?
O1 Mo2 O6 156.7(3) . 3_756 ?
O9 Mo2 O6 97.6(3) . 3_756 ?
O15 Mo2 O6 78.4(3) . 3_756 ?
O17 Mo2 O6 72.7(3) . 3_756 ?
O1 Mo2 O19 83.5(3) . . ?
O9 Mo2 O19 170.3(3) . . ?
O15 Mo2 O19 82.0(3) . . ?
O17 Mo2 O19 79.2(3) . . ?
O6 Mo2 O19 73.8(2) 3_756 . ?
O16 Mo3 O18 104.3(3) . . ?
O16 Mo3 O2 102.0(3) . . ?
O18 Mo3 O2 100.9(3) . . ?
O16 Mo3 O17 100.1(3) . 3_756 ?
O18 Mo3 O17 93.9(3) . 3_756 ?
O2 Mo3 O17 149.4(3) . 3_756 ?
O16 Mo3 O11 157.3(3) . . ?
O18 Mo3 O11 97.9(3) . . ?
O2 Mo3 O11 78.2(3) . . ?
O17 Mo3 O11 73.3(3) 3_756 . ?
O16 Mo3 O3 82.3(3) . . ?
O18 Mo3 O3 171.6(3) . . ?
O2 Mo3 O3 82.5(3) . . ?
O17 Mo3 O3 79.6(3) 3_756 . ?
O11 Mo3 O3 75.1(2) . . ?
O7 Mo4 O8 106.4(3) . . ?
O7 Mo4 O4 103.9(3) . . ?
O8 Mo4 O4 92.7(3) . . ?
O7 Mo4 O15 93.4(3) . . ?
O8 Mo4 O15 89.8(3) . . ?
O4 Mo4 O15 161.0(3) . . ?
O7 Mo4 O13 92.6(3) . . ?
O8 Mo4 O13 160.9(3) . . ?
O4 Mo4 O13 84.5(3) . . ?
O15 Mo4 O13 87.0(3) . . ?
O7 Mo4 O6 162.3(3) . 3_756 ?
O8 Mo4 O6 85.3(3) . 3_756 ?
O4 Mo4 O6 88.3(2) . 3_756 ?
O15 Mo4 O6 73.1(2) . 3_756 ?
O13 Mo4 O6 75.7(2) . 3_756 ?
O7 Mo4 Mo5 97.8(2) . . ?
O8 Mo4 Mo5 47.7(2) . . ?
O4 Mo4 Mo5 48.5(2) . . ?
O15 Mo4 Mo5 137.5(2) . . ?
O13 Mo4 Mo5 132.94(19) . . ?
O6 Mo4 Mo5 99.89(17) 3_756 . ?
O10 Mo5 O8 104.8(3) . . ?
O10 Mo5 O4 106.4(3) . . ?
O8 Mo5 O4 94.1(3) . . ?
O10 Mo5 O2 93.6(3) . . ?
O8 Mo5 O2 160.0(3) . . ?
O4 Mo5 O2 88.0(3) . . ?
O10 Mo5 O14 87.8(3) . . ?
O8 Mo5 O14 87.0(3) . . ?
O4 Mo5 O14 164.9(3) . . ?
O2 Mo5 O14 86.0(3) . . ?
O10 Mo5 O11 160.6(3) . . ?
O8 Mo5 O11 86.9(3) . . ?
O4 Mo5 O11 87.8(3) . . ?
O2 Mo5 O11 73.3(3) . . ?
O14 Mo5 O11 77.2(2) . . ?
O10 Mo5 Mo4 98.4(2) . . ?
O8 Mo5 Mo4 48.71(19) . . ?
O4 Mo5 Mo4 48.9(2) . . ?
O2 Mo5 Mo4 136.9(2) . . ?
O14 Mo5 Mo4 135.44(19) . . ?
O11 Mo5 Mo4 100.95(17) . . ?
O9 Y1 OW4 141.3(2) 3_756 . ?
O9 Y1 OW3 81.9(2) 3_756 . ?
OW4 Y1 OW3 116.5(2) . . ?
O9 Y1 O18 69.1(2) 3_756 . ?
OW4 Y1 O18 78.7(2) . . ?
OW3 Y1 O18 144.0(2) . . ?
O9 Y1 OW2 71.4(2) 3_756 . ?
OW4 Y1 OW2 143.5(3) . . ?
OW3 Y1 OW2 75.8(2) . . ?
O18 Y1 OW2 112.3(2) . . ?
O9 Y1 OW5 144.3(2) 3_756 . ?
OW4 Y1 OW5 74.1(2) . . ?
OW3 Y1 OW5 74.3(3) . . ?
O18 Y1 OW5 141.1(2) . . ?
OW2 Y1 OW5 77.1(3) . . ?
O9 Y1 OW1 109.5(3) 3_756 . ?
OW4 Y1 OW1 79.1(3) . . ?
OW3 Y1 OW1 139.9(2) . . ?
O18 Y1 OW1 72.3(3) . . ?
OW2 Y1 OW1 72.2(3) . . ?
OW5 Y1 OW1 75.5(3) . . ?
O9 Y1 O12 79.9(2) 3_756 3_756 ?
OW4 Y1 O12 73.3(2) . 3_756 ?
OW3 Y1 O12 75.3(2) . 3_756 ?
O18 Y1 O12 79.0(2) . 3_756 ?
OW2 Y1 O12 141.6(2) . 3_756 ?
OW5 Y1 O12 117.9(3) . 3_756 ?
OW1 Y1 O12 143.4(2) . 3_756 ?
Mo3 O2 Mo5 111.9(3) . . ?
C1 O3 Mo3 129.4(7) . . ?
Mo5 O4 Mo4 82.6(3) . . ?
Mo1 O6 Mo2 109.5(3) . 3_756 ?
Mo1 O6 Mo4 153.6(3) . 3_756 ?
Mo2 O6 Mo4 95.1(2) 3_756 3_756 ?
Mo5 O8 Mo4 83.6(3) . . ?
Mo2 O9 Y1 149.1(4) . 3_756 ?
Mo1 O11 Mo3 109.5(3) . . ?
Mo1 O11 Mo5 152.6(3) . . ?
Mo3 O11 Mo5 96.6(3) . . ?
Mo1 O12 Y1 130.7(3) . 3_756 ?
C3 O13 Mo4 130.7(7) . . ?
C1 O14 Mo5 129.3(6) . . ?
Mo2 O15 Mo4 113.3(3) . . ?
Mo3 O17 Mo2 132.7(4) 3_756 . ?
Mo3 O17 Mo1 103.6(3) 3_756 3_756 ?
Mo2 O17 Mo1 103.6(3) . 3_756 ?
Mo3 O18 Y1 149.3(4) . . ?
C3 O19 Mo2 129.8(6) . . ?
O3 C1 O14 126.0(10) . . ?
O3 C1 C2 119.0(10) . . ?
O14 C1 C2 114.9(9) . . ?
O13 C3 O19 125.4(10) . . ?
O13 C3 C4 116.6(10) . . ?
O19 C3 C4 117.8(10) . . ?

loop_
_geom_bond_atom_site_label_1
_geom_bond_atom_site_label_2
_geom_bond_distance
_geom_bond_site_symmetry_2
_geom_bond_publ_flag
Mo1 O5 1.694(7) . ?
Mo1 O12 1.768(7) . ?
Mo1 O6 1.877(6) . ?
Mo1 O11 1.890(6) . ?
Mo1 O17 2.221(7) 3_756 ?
Mo2 O1 1.724(7) . ?
Mo2 O9 1.754(7) . ?
Mo2 O15 1.824(7) . ?
Mo2 O17 2.003(6) . ?
Mo2 O6 2.185(6) 3_756 ?
Mo2 O19 2.313(7) . ?
Mo3 O16 1.719(7) . ?
Mo3 O18 1.752(7) . ?
Mo3 O2 1.848(7) . ?
Mo3 O17 1.981(7) 3_756 ?
Mo3 O11 2.154(6) . ?
Mo3 O3 2.293(7) . ?
Mo4 O7 1.681(6) . ?
Mo4 O8 1.949(7) . ?
Mo4 O4 1.960(7) . ?
Mo4 O15 2.059(7) . ?
Mo4 O13 2.135(7) . ?
Mo4 O6 2.214(6) 3_756 ?
Mo4 Mo5 2.5779(13) . ?
Mo5 O10 1.698(6) . ?
Mo5 O8 1.919(7) . ?
Mo5 O4 1.946(7) . ?
Mo5 O2 2.060(7) . ?
Mo5 O14 2.158(7) . ?
Mo5 O11 2.184(6) . ?
Y1 O9 2.317(7) 3_756 ?
Y1 OW4 2.342(7) . ?
Y1 OW3 2.351(6) . ?
Y1 O18 2.354(7) . ?
Y1 OW2 2.360(7) . ?
Y1 OW5 2.363(7) . ?
Y1 OW1 2.370(8) . ?
Y1 O12 2.450(7) 3_756 ?
O3 C1 1.257(12) . ?
O6 Mo2 2.185(6) 3_756 ?
O6 Mo4 2.214(6) 3_756 ?
O9 Y1 2.317(7) 3_756 ?
O12 Y1 2.450(7) 3_756 ?
O13 C3 1.255(12) . ?
O14 C1 1.286(12) . ?
O17 Mo3 1.981(7) 3_756 ?
O17 Mo1 2.221(7) 3_756 ?
O19 C3 1.263(12) . ?
C1 C2 1.509(15) . ?
C3 C4 1.508(15) . ?
OW12 OW15 1.31(3) . ?
OW13 OW14 1.00(3) . ?
